data_1508887
loop_
_publ_author_name
'Reddy Chidipudi, Suresh'
'Wieczysty, Martin D.'
'Khan, Imtiaz'
'Lam, Hon Wai'

_publ_section_title
;
 Synthesis of Benzopyrans by Pd(II)- or Ru(II)-Catalyzed C-H Alkenylation
 of 2-Aryl-3-hydroxy-2-cyclohexenones.
;
_journal_issue 3
_journal_name_full 'Organic letters'
_journal_page_first 570
_journal_page_last 573
_journal_paper_doi 10.1021/ol3033835
_journal_volume 15
_journal_year 2013
_chemical_formula_moiety 'C21 H20 O5 S'
_chemical_formula_sum 'C21 H20 O5 S'
_chemical_formula_weight 384.43
_chemical_name_systematic
;
 ?
;
_space_group_crystal_system triclinic
_space_group_IT_number 2
_space_group_name_Hall '-P 1'
_space_group_name_H-M_alt 'P -1'
_symmetry_space_group_name_Hall '-P 1'
_symmetry_space_group_name_H-M 'P -1'
_atom_sites_solution_hydrogens difmap
_atom_sites_solution_primary direct
_atom_sites_solution_secondary difmap
_audit_creation_method SHELXL-2012
_cell_angle_alpha 108.914(2)
_cell_angle_beta 101.259(2)
_cell_angle_gamma 104.447(2)
_cell_formula_units_Z 2
_cell_length_a 8.1107(2)
_cell_length_b 11.3209(3)
_cell_length_c 11.3866(3)
_cell_measurement_reflns_used 14976
_cell_measurement_temperature 170(2)
_cell_measurement_theta_max 29.1512
_cell_measurement_theta_min 3.3345
_cell_volume 913.25(5)
_computing_cell_refinement 'CrysAlisPro (Agilent Technologies, 2011)'
_computing_data_collection 'CrysAlisPro (Agilent Technologies, 2011)'
_computing_data_reduction 'CrysAlisPro (Agilent Technologies, 2011)'
_computing_molecular_graphics 'ORTEP3 for Windows (Farrugia, 1997)'
_computing_publication_material 'SHELXTL (Sheldrick, 2008) and local programs'
_computing_structure_refinement 'SHELXTL (Sheldrick, 2008)'
_computing_structure_solution 'SHELXTL (Sheldrick, 2008)'
_diffrn_ambient_temperature 170(2)
_diffrn_detector_area_resol_mean 16.1042
_diffrn_measured_fraction_theta_full 0.998
_diffrn_measured_fraction_theta_max 0.918
_diffrn_measurement_device_type 'Aglient Technologies XCalibur'
_diffrn_measurement_method '\w scans'
_diffrn_radiation_monochromator graphite
_diffrn_radiation_source 'Enhance (Mo) X-ray Source'
_diffrn_radiation_type MoK\a
_diffrn_radiation_wavelength 0.71073
_diffrn_reflns_av_R_equivalents 0.0221
_diffrn_reflns_Laue_measured_fraction_full 0.998
_diffrn_reflns_Laue_measured_fraction_max 0.918
_diffrn_reflns_limit_h_max 11
_diffrn_reflns_limit_h_min -10
_diffrn_reflns_limit_k_max 15
_diffrn_reflns_limit_k_min -15
_diffrn_reflns_limit_l_max 15
_diffrn_reflns_limit_l_min -15
_diffrn_reflns_number 32221
_diffrn_reflns_point_group_measured_fraction_full 0.998
_diffrn_reflns_point_group_measured_fraction_max 0.918
_diffrn_reflns_theta_full 25.000
_diffrn_reflns_theta_max 29.216
_diffrn_reflns_theta_min 3.341
_exptl_absorpt_coefficient_mu 0.208
_exptl_absorpt_correction_T_max 1.00000
_exptl_absorpt_correction_T_min 0.97138
_exptl_absorpt_correction_type multi-scan
_exptl_absorpt_process_details
;
CrysAlisPro, Agilent Technologies,
Version 1.171.35.19 (release 27-10-2011 CrysAlis171 .NET)
(compiled Oct 27 2011,15:02:11)
Empirical absorption correction using spherical harmonics,
 implemented in SCALE3 ABSPACK scaling algorithm.
;
_exptl_crystal_colour colourless
_exptl_crystal_density_diffrn 1.398
_exptl_crystal_description block
_exptl_crystal_F_000 404
_exptl_crystal_size_max 0.411
_exptl_crystal_size_mid 0.374
_exptl_crystal_size_min 0.240
_refine_diff_density_max 0.354
_refine_diff_density_min -0.299
_refine_diff_density_rms 0.043
_refine_ls_extinction_method none
_refine_ls_goodness_of_fit_ref 1.037
_refine_ls_hydrogen_treatment refall
_refine_ls_matrix_type full
_refine_ls_number_parameters 324
_refine_ls_number_reflns 4557
_refine_ls_number_restraints 0
_refine_ls_restrained_S_all 1.037
_refine_ls_R_factor_all 0.0386
_refine_ls_R_factor_gt 0.0336
_refine_ls_shift/su_max 0.000
_refine_ls_shift/su_mean 0.000
_refine_ls_structure_factor_coef Fsqd
_refine_ls_weighting_details
;
 w=1/[\s^2^(Fo^2^)+(0.0481P)^2^+0.2888P]
 where P=(Fo^2^+2Fc^2^)/3
;
_refine_ls_weighting_scheme calc
_refine_ls_wR_factor_gt 0.0889
_refine_ls_wR_factor_ref 0.0925
_reflns_Friedel_coverage 0.000
_reflns_number_gt 4054
_reflns_number_total 4557
_reflns_threshold_expression 'I > 2\s(I)'
_cod_data_source_file ol3033835_si_002.cif
_cod_data_source_block hl2030
_cod_original_cell_volume 913.25(4)
_cod_database_code 1508887
_shelx_space_group_comment
;
The symmetry employed for this shelxl refinement is uniquely defined
by the following loop, which should always be used as a source of
symmetry information in preference to the above space-group names.
They are only intended as comments.
;
_shelx_estimated_absorpt_t_min 0.919
_shelx_estimated_absorpt_t_max 0.952
_diffrn_reflns_sigmai/neti 0.0152
_shelxl_version_number 2012-4

loop_
_space_group_symop_operation_xyz
'x, y, z'
'-x, -y, -z'

loop_
_atom_site_label
_atom_site_type_symbol
_atom_site_fract_x
_atom_site_fract_y
_atom_site_fract_z
_atom_site_U_iso_or_equiv
_atom_site_adp_type
_atom_site_occupancy
_atom_site_site_symmetry_multiplicity
_atom_site_calc_flag
_atom_site_refinement_flags
S1 S 0.41939(4) 0.48495(3) 0.15624(3) 0.02442(9) Uani 1 1 d D
O1 O -0.00007(11) 0.37732(8) 0.03874(8) 0.02525(18) Uani 1 1 d D
O2 O -0.31019(15) -0.08167(9) -0.51647(9) 0.0404(2) Uani 1 1 d D
O3 O -0.24450(15) -0.08622(9) -0.09387(10) 0.0385(2) Uani 1 1 d D
O4 O 0.59243(12) 0.46954(10) 0.18220(9) 0.0369(2) Uani 1 1 d D
O5 O 0.40765(13) 0.60339(8) 0.13863(9) 0.0337(2) Uani 1 1 d D
C1 C 0.10617(15) 0.36110(11) -0.05120(11) 0.0226(2) Uani 1 1 d D
H1 H 0.1359(19) 0.4427(14) -0.0630(13) 0.024(3) Uiso 1 1 d D
C2 C 0.00040(15) 0.24561(11) -0.17845(11) 0.0236(2) Uani 1 1 d D
C3 C 0.01574(17) 0.24809(12) -0.29659(12) 0.0285(3) Uani 1 1 d D
H3 H 0.098(2) 0.3241(15) -0.2968(15) 0.030(4) Uiso 1 1 d D
C4 C -0.08523(18) 0.13988(13) -0.41325(12) 0.0312(3) Uani 1 1 d D
H4 H -0.067(2) 0.1436(17) -0.4922(18) 0.045(5) Uiso 1 1 d D
C5 C -0.20190(17) 0.02967(12) -0.40886(12) 0.0297(3) Uani 1 1 d D
C6 C -0.21606(17) 0.02500(12) -0.29031(12) 0.0279(2) Uani 1 1 d D
H6 H -0.300(2) -0.0546(15) -0.2933(14) 0.028(4) Uiso 1 1 d D
C7 C -0.11594(15) 0.13314(11) -0.17391(11) 0.0235(2) Uani 1 1 d D
C8 C -0.13955(15) 0.14301(11) -0.04611(11) 0.0240(2) Uani 1 1 d D
C9 C -0.21232(17) 0.02759(12) -0.01700(12) 0.0294(3) Uani 1 1 d D
C10 C -0.2401(2) 0.05236(15) 0.11528(14) 0.0415(3) Uani 1 1 d D
H10A H -0.338(2) -0.0272(17) 0.1054(16) 0.038(4) Uiso 1 1 d D
H10B H -0.117(3) 0.060(2) 0.175(2) 0.064(6) Uiso 1 1 d D
C11 C -0.2847(2) 0.17831(15) 0.16798(15) 0.0412(3) Uani 1 1 d D
H11A H -0.401(3) 0.1715(19) 0.107(2) 0.061(6) Uiso 1 1 d D
H11B H -0.303(3) 0.1929(19) 0.2542(19) 0.056(5) Uiso 1 1 d D
C12 C -0.13871(17) 0.29551(13) 0.17355(13) 0.0314(3) Uani 1 1 d D
H12A H -0.025(2) 0.3180(16) 0.2452(17) 0.042(4) Uiso 1 1 d D
H12B H -0.171(2) 0.3766(17) 0.1905(17) 0.043(4) Uiso 1 1 d D
C13 C -0.09220(15) 0.26632(11) 0.04938(12) 0.0240(2) Uani 1 1 d D
C14 C 0.27770(15) 0.34409(11) 0.01286(11) 0.0217(2) Uani 1 1 d D
H14A H 0.255(2) 0.2691(15) 0.0340(14) 0.030(4) Uiso 1 1 d D
H14B H 0.350(2) 0.3354(14) -0.0448(15) 0.029(4) Uiso 1 1 d D
C15 C -0.3320(2) -0.07220(16) -0.64031(14) 0.0414(3) Uani 1 1 d D
H15A H -0.377(2) 0.0025(18) -0.6401(17) 0.047(5) Uiso 1 1 d D
H15B H -0.214(3) -0.0617(18) -0.6620(18) 0.051(5) Uiso 1 1 d D
H15C H -0.423(3) -0.155(2) -0.703(2) 0.060(6) Uiso 1 1 d D
C16 C 0.33566(15) 0.47578(12) 0.28661(11) 0.0242(2) Uani 1 1 d D
C17 C 0.34029(16) 0.37272(12) 0.32722(12) 0.0282(2) Uani 1 1 d D
H17 H 0.380(2) 0.3047(15) 0.2810(15) 0.032(4) Uiso 1 1 d D
C18 C 0.28400(18) 0.37063(14) 0.43456(13) 0.0336(3) Uani 1 1 d D
H18 H 0.288(2) 0.2991(17) 0.4657(17) 0.045(5) Uiso 1 1 d D
C19 C 0.22601(18) 0.47136(15) 0.49968(13) 0.0364(3) Uani 1 1 d D
H19 H 0.192(3) 0.4705(18) 0.5709(19) 0.051(5) Uiso 1 1 d D
C20 C 0.22165(19) 0.57297(15) 0.45814(13) 0.0356(3) Uani 1 1 d D
H20 H 0.181(2) 0.6428(18) 0.5024(18) 0.051(5) Uiso 1 1 d D
C21 C 0.27647(17) 0.57631(13) 0.35064(12) 0.0295(3) Uani 1 1 d D
H21 H 0.275(2) 0.6442(15) 0.3220(15) 0.032(4) Uiso 1 1 d D

loop_
_atom_site_aniso_label
_atom_site_aniso_U_11
_atom_site_aniso_U_22
_atom_site_aniso_U_33
_atom_site_aniso_U_23
_atom_site_aniso_U_13
_atom_site_aniso_U_12
S1 0.02111(15) 0.02395(15) 0.02228(14) 0.00612(11) 0.00607(11) 0.00212(11)
O1 0.0253(4) 0.0190(4) 0.0293(4) 0.0061(3) 0.0082(3) 0.0083(3)
O2 0.0526(6) 0.0279(5) 0.0233(4) 0.0043(4) 0.0016(4) 0.0002(4)
O3 0.0552(6) 0.0218(4) 0.0351(5) 0.0117(4) 0.0146(5) 0.0058(4)
O4 0.0220(4) 0.0504(6) 0.0308(5) 0.0102(4) 0.0077(4) 0.0080(4)
O5 0.0415(5) 0.0212(4) 0.0299(5) 0.0073(3) 0.0104(4) 0.0005(4)
C1 0.0251(5) 0.0170(5) 0.0243(5) 0.0079(4) 0.0059(4) 0.0063(4)
C2 0.0241(5) 0.0191(5) 0.0248(5) 0.0079(4) 0.0032(4) 0.0067(4)
C3 0.0304(6) 0.0249(6) 0.0283(6) 0.0126(5) 0.0059(5) 0.0056(5)
C4 0.0381(7) 0.0301(6) 0.0236(6) 0.0114(5) 0.0071(5) 0.0092(5)
C5 0.0329(6) 0.0246(6) 0.0243(6) 0.0060(5) 0.0024(5) 0.0072(5)
C6 0.0300(6) 0.0209(5) 0.0273(6) 0.0080(5) 0.0053(5) 0.0039(5)
C7 0.0251(5) 0.0206(5) 0.0238(5) 0.0086(4) 0.0051(4) 0.0078(4)
C8 0.0237(5) 0.0218(5) 0.0241(5) 0.0081(4) 0.0057(4) 0.0059(4)
C9 0.0295(6) 0.0266(6) 0.0283(6) 0.0109(5) 0.0068(5) 0.0047(5)
C10 0.0532(9) 0.0362(7) 0.0302(7) 0.0140(6) 0.0150(6) 0.0039(7)
C11 0.0356(7) 0.0451(8) 0.0335(7) 0.0082(6) 0.0158(6) 0.0035(6)
C12 0.0270(6) 0.0318(6) 0.0285(6) 0.0040(5) 0.0103(5) 0.0079(5)
C13 0.0191(5) 0.0237(5) 0.0272(6) 0.0086(4) 0.0048(4) 0.0077(4)
C14 0.0228(5) 0.0187(5) 0.0224(5) 0.0074(4) 0.0074(4) 0.0055(4)
C15 0.0507(9) 0.0368(7) 0.0238(6) 0.0074(6) -0.0005(6) 0.0087(7)
C16 0.0207(5) 0.0260(5) 0.0203(5) 0.0059(4) 0.0042(4) 0.0044(4)
C17 0.0267(6) 0.0269(6) 0.0272(6) 0.0084(5) 0.0058(5) 0.0072(5)
C18 0.0305(6) 0.0379(7) 0.0297(6) 0.0167(6) 0.0052(5) 0.0055(5)
C19 0.0299(6) 0.0514(8) 0.0238(6) 0.0129(6) 0.0086(5) 0.0088(6)
C20 0.0339(7) 0.0412(7) 0.0275(6) 0.0057(5) 0.0104(5) 0.0152(6)
C21 0.0291(6) 0.0305(6) 0.0272(6) 0.0088(5) 0.0074(5) 0.0115(5)

loop_
_atom_type_symbol
_atom_type_description
_atom_type_scat_dispersion_real
_atom_type_scat_dispersion_imag
_atom_type_scat_source
C C 0.0033 0.0016 'International Tables Vol C Tables 4.2.6.8 and 6.1.1.4'
H H 0.0000 0.0000 'International Tables Vol C Tables 4.2.6.8 and 6.1.1.4'
O O 0.0106 0.0060 'International Tables Vol C Tables 4.2.6.8 and 6.1.1.4'
S S 0.1246 0.1234 'International Tables Vol C Tables 4.2.6.8 and 6.1.1.4'

loop_
_geom_angle_atom_site_label_1
_geom_angle_atom_site_label_2
_geom_angle_atom_site_label_3
_geom_angle
O4 S1 O5 118.11(6)
O4 S1 C14 106.56(6)
O4 S1 C16 107.38(6)
O5 S1 C14 108.66(5)
O5 S1 C16 108.23(6)
C14 S1 C16 107.44(5)
C1 O1 C13 116.62(8)
C5 O2 C15 117.23(11)
O1 C1 H1 104.9(8)
O1 C1 C2 110.74(9)
O1 C1 C14 109.05(9)
H1 C1 C2 111.2(8)
H1 C1 C14 109.0(8)
C2 C1 C14 111.71(9)
C1 C2 C3 122.01(10)
C1 C2 C7 117.69(10)
C3 C2 C7 120.30(11)
C2 C3 H3 118.6(9)
C2 C3 C4 120.76(11)
H3 C3 C4 120.6(9)
C3 C4 H4 118.3(11)
C3 C4 C5 118.92(12)
H4 C4 C5 122.7(11)
O2 C5 C4 124.47(12)
O2 C5 C6 114.68(11)
C4 C5 C6 120.85(11)
C5 C6 H6 117.2(9)
C5 C6 C7 120.25(11)
H6 C6 C7 122.5(9)
C2 C7 C6 118.90(11)
C2 C7 C8 117.16(10)
C6 C7 C8 123.56(11)
C7 C8 C9 123.37(10)
C7 C8 C13 118.26(10)
C9 C8 C13 118.37(11)
O3 C9 C8 122.21(12)
O3 C9 C10 119.99(12)
C8 C9 C10 117.75(11)
C9 C10 H10A 106.9(10)
C9 C10 H10B 103.8(12)
C9 C10 C11 112.31(12)
H10A C10 H10B 111.1(15)
H10A C10 C11 111.3(9)
H10B C10 C11 111.1(11)
C10 C11 H11A 110.2(11)
C10 C11 H11B 111.4(11)
C10 C11 C12 109.74(12)
H11A C11 H11B 107.1(15)
H11A C11 C12 106.9(11)
H11B C11 C12 111.4(11)
C11 C12 H12A 110.6(10)
C11 C12 H12B 113.2(10)
C11 C12 C13 111.52(11)
H12A C12 H12B 107.2(14)
H12A C12 C13 107.0(10)
H12B C12 C13 107.0(10)
O1 C13 C8 122.58(11)
O1 C13 C12 112.22(10)
C8 C13 C12 125.18(11)
S1 C14 C1 113.81(8)
S1 C14 H14A 108.2(9)
S1 C14 H14B 103.7(9)
C1 C14 H14A 112.4(9)
C1 C14 H14B 109.8(9)
H14A C14 H14B 108.4(12)
O2 C15 H15A 109.8(10)
O2 C15 H15B 109.6(11)
O2 C15 H15C 106.2(12)
H15A C15 H15B 112.4(15)
H15A C15 H15C 108.4(15)
H15B C15 H15C 110.3(16)
S1 C16 C17 119.45(9)
S1 C16 C21 118.77(10)
C17 C16 C21 121.68(11)
C16 C17 H17 119.9(9)
C16 C17 C18 119.05(12)
H17 C17 C18 121.0(9)
C17 C18 H18 120.2(10)
C17 C18 C19 119.59(13)
H18 C18 C19 120.2(10)
C18 C19 H19 119.1(12)
C18 C19 C20 120.77(13)
H19 C19 C20 120.1(12)
C19 C20 H20 121.2(11)
C19 C20 C21 120.44(13)
H20 C20 C21 118.3(11)
C16 C21 C20 118.47(12)
C16 C21 H21 120.3(10)
C20 C21 H21 121.3(10)

loop_
_geom_bond_atom_site_label_1
_geom_bond_atom_site_label_2
_geom_bond_distance
S1 O4 1.4426(10)
S1 O5 1.4415(10)
S1 C14 1.7872(11)
S1 C16 1.7704(12)
O1 C1 1.4583(14)
O1 C13 1.3482(14)
O2 C5 1.3739(15)
O2 C15 1.4287(17)
O3 C9 1.2273(15)
C1 H1 0.954(14)
C1 C2 1.5072(15)
C1 C14 1.5275(16)
C2 C3 1.3835(17)
C2 C7 1.4058(16)
C3 H3 0.950(16)
C3 C4 1.3985(17)
C4 H4 0.951(18)
C4 C5 1.3872(19)
C5 C6 1.3936(18)
C6 H6 0.971(15)
C6 C7 1.3952(16)
C7 C8 1.4768(16)
C8 C9 1.4622(16)
C8 C13 1.3652(16)
C9 C10 1.5128(18)
C10 H10A 0.998(17)
C10 H10B 1.06(2)
C10 C11 1.520(2)
C11 H11A 1.03(2)
C11 H11B 0.99(2)
C11 C12 1.516(2)
C12 H12A 1.015(18)
C12 H12B 0.987(17)
C12 C13 1.4894(17)
C14 H14A 0.940(15)
C14 H14B 0.962(16)
C15 H15A 0.999(19)
C15 H15B 1.02(2)
C15 H15C 0.97(2)
C16 C17 1.3932(17)
C16 C21 1.3888(17)
C17 H17 0.949(16)
C17 C18 1.3908(18)
C18 H18 0.989(18)
C18 C19 1.388(2)
C19 H19 0.909(19)
C19 C20 1.384(2)
C20 H20 0.963(19)
C20 C21 1.3898(19)
C21 H21 0.929(16)

loop_
_geom_hbond_atom_site_label_D
_geom_hbond_atom_site_label_H
_geom_hbond_atom_site_label_A
_geom_hbond_distance_DH
_geom_hbond_distance_HA
_geom_hbond_distance_DA
_geom_hbond_angle_DHA
_geom_hbond_site_symmetry_A
C1 H1 O1 0.954(14) 2.514(14) 3.2523(13) 134.2(11) 2_565
C14 H14A O3 0.940(15) 2.368(16) 3.3009(14) 171.5(13) 2
C14 H14B O5 0.962(16) 2.469(16) 3.3865(15) 159.4(12) 2_665
C15 H15C O5 0.97(2) 2.57(2) 3.5135(18) 164.4(16) 1_444

loop_
_geom_torsion_atom_site_label_1
_geom_torsion_atom_site_label_2
_geom_torsion_atom_site_label_3
_geom_torsion_atom_site_label_4
_geom_torsion
C13 O1 C1 C2 45.60(12)
C13 O1 C1 C14 -77.71(11)
O1 C1 C2 C3 143.20(11)
O1 C1 C2 C7 -36.98(13)
C14 C1 C2 C3 -95.04(13)
C14 C1 C2 C7 84.79(13)
C1 C2 C3 C4 -179.45(11)
C7 C2 C3 C4 0.73(19)
C2 C3 C4 C5 0.2(2)
C15 O2 C5 C4 -13.9(2)
C15 O2 C5 C6 166.44(13)
C3 C4 C5 O2 178.91(12)
C3 C4 C5 C6 -1.4(2)
O2 C5 C6 C7 -178.59(11)
C4 C5 C6 C7 1.7(2)
C5 C6 C7 C2 -0.75(18)
C5 C6 C7 C8 172.05(11)
C1 C2 C7 C6 179.73(10)
C1 C2 C7 C8 6.47(15)
C3 C2 C7 C6 -0.45(17)
C3 C2 C7 C8 -173.70(11)
C2 C7 C8 C9 -161.95(11)
C2 C7 C8 C13 18.56(16)
C6 C7 C8 C9 25.14(18)
C6 C7 C8 C13 -154.35(12)
C7 C8 C9 O3 6.5(2)
C7 C8 C9 C10 -176.18(12)
C13 C8 C9 O3 -174.02(12)
C13 C8 C9 C10 3.31(18)
O3 C9 C10 C11 -151.47(14)
C8 C9 C10 C11 31.14(18)
C9 C10 C11 C12 -56.56(17)
C10 C11 C12 C13 47.98(17)
C1 O1 C13 C8 -23.06(15)
C1 O1 C13 C12 158.59(10)
C7 C8 C13 O1 -10.62(17)
C7 C8 C13 C12 167.51(11)
C9 C8 C13 O1 169.86(10)
C9 C8 C13 C12 -12.01(18)
C11 C12 C13 O1 163.43(11)
C11 C12 C13 C8 -14.86(18)
O1 C1 C14 S1 -62.91(10)
C2 C1 C14 S1 174.35(8)
O4 S1 C14 C1 -163.81(8)
O5 S1 C14 C1 -35.54(10)
C16 S1 C14 C1 81.35(9)
O4 S1 C16 C17 -48.47(11)
O4 S1 C16 C21 127.83(10)
O5 S1 C16 C17 -177.00(9)
O5 S1 C16 C21 -0.71(11)
C14 S1 C16 C17 65.82(10)
C14 S1 C16 C21 -117.88(10)
S1 C16 C17 C18 176.25(9)
C21 C16 C17 C18 0.06(18)
C16 C17 C18 C19 -0.57(19)
C17 C18 C19 C20 0.7(2)
C18 C19 C20 C21 -0.4(2)
S1 C16 C21 C20 -175.93(10)
C17 C16 C21 C20 0.28(18)
C19 C20 C21 C16 -0.1(2)
